data_4301179
loop_
_publ_author_name
'Piotr J. Chmielewski'

_publ_section_title
;
Synthesis and Characterization of Transition Metal Complexes of Dimeric
N-Confused Porphyrin Linked by an o-Xylene Fragment
;
_journal_name_full 'Inorganic Chemistry'
_journal_page_first 432
_journal_page_last 445
_journal_paper_doi 10.1021/ic800591n
_journal_volume 48
_journal_year 2009
_chemical_formula_sum 'C118 H113 N8 Ni O'
_chemical_formula_weight 1717.87
_chemical_name_systematic
; 
 ? 
;
_space_group_IT_number 2
_symmetry_cell_setting triclinic
_symmetry_space_group_name_Hall '-P 1'
_symmetry_space_group_name_H-M 'P -1'
_atom_sites_solution_hydrogens geom
_atom_sites_solution_primary direct
_atom_sites_solution_secondary difmap
_audit_creation_method SHELXL-97
_cell_angle_alpha 105.856(13)
_cell_angle_beta 107.447(13)
_cell_angle_gamma 98.818(15)
_cell_formula_units_Z 2
_cell_length_a 17.007(3)
_cell_length_b 18.130(3)
_cell_length_c 18.797(2)
_cell_measurement_temperature 100(2)
_cell_volume 5141.1(16)
_computing_cell_refinement 'CrysAlis RED (Oxford Diffraction, 1995-2003)'
_computing_data_collection 'CrysAlis CCD (Oxford Diffraction, 1995-2003)'
_computing_data_reduction 'CrysAlis RED (Oxford Diffraction, 1995-2003)'
_computing_molecular_graphics 'XP (Bruker, 1997)'
_computing_publication_material 'SHELXL-97 (Sheldrick, 1997)'
_computing_structure_refinement 'SHELXL-97 (Sheldrick, 1997)'
_computing_structure_solution 'SHELXS-97 (Sheldrick, 1990)'
_diffrn_ambient_temperature 100(2)
_diffrn_measured_fraction_theta_full 0.954
_diffrn_measured_fraction_theta_max 0.954
_diffrn_measurement_device_type 'Xcalibur PX \k-geometry diffractometer'
_diffrn_measurement_method \w
_diffrn_radiation_monochromator graphite
_diffrn_radiation_source 'fine-focus sealed tube'
_diffrn_radiation_type CuK\a
_diffrn_radiation_wavelength 1.54178
_diffrn_reflns_av_R_equivalents 0.0456
_diffrn_reflns_av_sigmaI/netI 0.0639
_diffrn_reflns_limit_h_max 19
_diffrn_reflns_limit_h_min -14
_diffrn_reflns_limit_k_max 18
_diffrn_reflns_limit_k_min -19
_diffrn_reflns_limit_l_max 21
_diffrn_reflns_limit_l_min -21
_diffrn_reflns_number 39282
_diffrn_reflns_theta_full 60.00
_diffrn_reflns_theta_max 60.00
_diffrn_reflns_theta_min 4.15
_exptl_absorpt_coefficient_mu 0.666
_exptl_absorpt_correction_type none
_exptl_crystal_colour black
_exptl_crystal_density_diffrn 1.110
_exptl_crystal_density_method 'not measured'
_exptl_crystal_description prism
_exptl_crystal_F_000 1826
_exptl_crystal_size_max 0.3
_exptl_crystal_size_mid 0.2
_exptl_crystal_size_min 0.15
_refine_diff_density_max 1.712
_refine_diff_density_min -0.374
_refine_diff_density_rms 0.115
_refine_ls_extinction_method none
_refine_ls_goodness_of_fit_ref 1.054
_refine_ls_hydrogen_treatment refxyz
_refine_ls_matrix_type full
_refine_ls_number_parameters 1181
_refine_ls_number_reflns 14517
_refine_ls_number_restraints 66
_refine_ls_restrained_S_all 1.061
_refine_ls_R_factor_all 0.1266
_refine_ls_R_factor_gt 0.0980
_refine_ls_shift/su_max 0.018
_refine_ls_shift/su_mean 0.000
_refine_ls_structure_factor_coef Fsqd
_refine_ls_weighting_details 'calc w=1/[\s^2^(Fo^2^)+(0.2000P)^2^+0.0000P] where P=(Fo^2^+2Fc^2^)/3'
_refine_ls_weighting_scheme calc
_refine_ls_wR_factor_gt 0.2682
_refine_ls_wR_factor_ref 0.2845
_reflns_number_gt 9390
_reflns_number_total 14517
_reflns_threshold_expression >2sigma(I)
_cod_data_source_file ic800591n-file001.cif
_cod_data_source_block swi4dc
_cod_original_cell_volume 5141.1(15)
_cod_database_code 4301179

loop_
_symmetry_equiv_pos_as_xyz
'x, y, z'
'-x, -y, -z'

loop_
_atom_site_label
_atom_site_type_symbol
_atom_site_fract_x
_atom_site_fract_y
_atom_site_fract_z
_atom_site_U_iso_or_equiv
_atom_site_adp_type
_atom_site_occupancy
_atom_site_symmetry_multiplicity
_atom_site_calc_flag
_atom_site_refinement_flags
_atom_site_disorder_assembly
_atom_site_disorder_group
Ni1 Ni 0.14382(5) 0.46032(5) 1.00497(5) 0.0302(3) Uani 1 1 d . . .
C21 C 0.2181(3) 0.3995(3) 1.0619(3) 0.0304(11) Uani 1 1 d . A .
N22 N 0.2450(3) 0.5517(2) 1.0535(2) 0.0322(9) Uani 1 1 d . A .
N23 N 0.0778(3) 0.5140(2) 0.9402(2) 0.0300(9) Uani 1 1 d . A .
N24 N 0.0493(3) 0.3625(2) 0.9533(2) 0.0294(9) Uani 1 1 d . A .
C1 C 0.1731(3) 0.3378(3) 1.0823(3) 0.0325(11) Uani 1 1 d . . .
N2 N 0.2140(3) 0.3479(3) 1.1619(3) 0.0417(12) Uani 0.50 1 d P A 1
C3 C 0.2824(3) 0.4112(3) 1.1944(3) 0.0419(12) Uani 0.50 1 d P A 1
H3A H 0.3201 0.4297 1.2467 0.050 Uiso 0.50 1 calc PR A 1
C3A C 0.2140(3) 0.3479(3) 1.1619(3) 0.0417(12) Uani 0.50 1 d P A 2
H3AA H 0.1968 0.3160 1.1885 0.050 Uiso 0.50 1 calc PR A 2
N2A N 0.2824(3) 0.4112(3) 1.1944(3) 0.0419(12) Uani 0.50 1 d P A 2
C4 C 0.2868(3) 0.4439(3) 1.1363(3) 0.0322(11) Uani 1 1 d . . .
C5 C 0.3496(3) 0.5115(3) 1.1510(3) 0.0366(12) Uani 1 1 d . A .
C6 C 0.3284(3) 0.5586(3) 1.1028(3) 0.0353(12) Uani 1 1 d . . .
C7 C 0.3848(3) 0.6265(3) 1.1051(3) 0.0386(12) Uani 1 1 d . A .
H7A H 0.4438 0.6417 1.1302 0.046 Uiso 1 1 calc R . .
C8 C 0.3377(4) 0.6646(3) 1.0645(3) 0.0406(13) Uani 1 1 d . . .
H8A H 0.3577 0.7120 1.0579 0.049 Uiso 1 1 calc R A .
C9 C 0.2507(3) 0.6191(3) 1.0332(3) 0.0338(11) Uani 1 1 d . A .
C10 C 0.1821(3) 0.6428(3) 0.9899(3) 0.0335(11) Uani 1 1 d . . .
C11 C 0.1004(3) 0.5925(3) 0.9487(3) 0.0335(11) Uani 1 1 d . A .
C12 C 0.0284(3) 0.6137(3) 0.9021(3) 0.0351(12) Uani 1 1 d . . .
H12A H 0.0271 0.6636 0.8984 0.042 Uiso 1 1 calc R A .
C13 C -0.0360(3) 0.5477(3) 0.8654(3) 0.0350(12) Uani 1 1 d . A .
H13A H -0.0907 0.5434 0.8319 0.042 Uiso 1 1 calc R . .
C14 C -0.0046(3) 0.4850(3) 0.8874(3) 0.0296(11) Uani 1 1 d . . .
C15 C -0.0507(3) 0.4051(3) 0.8559(3) 0.0311(11) Uani 1 1 d . A .
C16 C -0.0216(3) 0.3476(3) 0.8860(3) 0.0311(11) Uani 1 1 d . . .
C17 C -0.0651(3) 0.2648(3) 0.8532(3) 0.0317(11) Uani 1 1 d . A .
H17A H -0.1122 0.2402 0.8066 0.038 Uiso 1 1 calc R . .
C18 C -0.0248(3) 0.2294(3) 0.9025(3) 0.0318(11) Uani 1 1 d . . .
H18A H -0.0398 0.1760 0.8968 0.038 Uiso 1 1 calc R A .
C19 C 0.0458(3) 0.2896(3) 0.9655(3) 0.0299(11) Uani 1 1 d . A .
C20 C 0.0988(3) 0.2781(3) 1.0322(3) 0.0321(11) Uani 1 1 d . A .
C45 C 0.0944(3) 0.0818(3) 0.6465(3) 0.0343(12) Uani 1 1 d . . .
H45A H 0.1012 0.0492 0.6023 0.041 Uiso 1 1 calc R . .
N46 N 0.2550(3) 0.0457(2) 0.6387(2) 0.0350(10) Uani 1 1 d . . .
N47 N 0.1559(3) -0.1168(2) 0.5367(2) 0.0365(10) Uani 1 1 d . . .
H47A H 0.1430 -0.0756 0.5611 0.044 Uiso 1 1 calc R . .
N48 N -0.0023(3) -0.0874(2) 0.5543(2) 0.0351(10) Uani 1 1 d . . .
C25 C 0.1563(3) 0.1471(3) 0.7044(3) 0.0320(11) Uani 1 1 d . . .
N26 N 0.1174(3) 0.1801(2) 0.7586(2) 0.0340(10) Uani 1 1 d . . .
C27 C 0.0384(3) 0.1352(3) 0.7349(3) 0.0348(12) Uani 1 1 d . . .
H27A H 0.0006 0.1443 0.7613 0.042 Uiso 1 1 calc R . .
C28 C 0.0202(3) 0.0721(3) 0.6641(3) 0.0337(11) Uani 1 1 d . . .
C29 C -0.0591(3) 0.0121(3) 0.6265(3) 0.0353(12) Uani 1 1 d . . .
C30 C -0.0695(3) -0.0612(3) 0.5709(3) 0.0334(11) Uani 1 1 d . . .
C31 C -0.1497(3) -0.1209(3) 0.5238(3) 0.0388(12) Uani 1 1 d . . .
H31A H -0.2035 -0.1172 0.5242 0.047 Uiso 1 1 calc R . .
C32 C -0.1307(3) -0.1826(3) 0.4794(3) 0.0389(12) Uani 1 1 d . . .
H32A H -0.1687 -0.2298 0.4430 0.047 Uiso 1 1 calc R . .
C33 C -0.0382(3) -0.1602(3) 0.5002(3) 0.0353(12) Uani 1 1 d . . .
C34 C 0.0102(3) -0.2093(3) 0.4678(3) 0.0360(12) Uani 1 1 d . . .
C35 C 0.0969(3) -0.1884(3) 0.4880(3) 0.0358(12) Uani 1 1 d . . .
C36 C 0.1477(3) -0.2403(3) 0.4624(3) 0.0398(13) Uani 1 1 d . . .
H36A H 0.1264 -0.2931 0.4294 0.048 Uiso 1 1 calc R . .
C37 C 0.2310(4) -0.1997(3) 0.4941(3) 0.0439(13) Uani 1 1 d . . .
H37A H 0.2761 -0.2200 0.4868 0.053 Uiso 1 1 calc R . .
C38 C 0.2378(3) -0.1199(3) 0.5411(3) 0.0394(12) Uani 1 1 d . . .
C39 C 0.3124(3) -0.0602(3) 0.5781(3) 0.0411(13) Uani 1 1 d . . .
C40 C 0.3194(3) 0.0203(3) 0.6220(3) 0.0375(12) Uani 1 1 d . . .
C41 C 0.3968(3) 0.0845(3) 0.6529(3) 0.0427(13) Uani 1 1 d . . .
H41A H 0.4493 0.0809 0.6486 0.051 Uiso 1 1 calc R . .
C42 C 0.3766(3) 0.1502(3) 0.6889(3) 0.0402(13) Uani 1 1 d . . .
H42A H 0.4123 0.2013 0.7137 0.048 Uiso 1 1 calc R . .
C43 C 0.2883(3) 0.1259(3) 0.6817(3) 0.0341(11) Uani 1 1 d . . .
C44 C 0.2452(3) 0.1755(3) 0.7160(3) 0.0340(11) Uani 1 1 d . . .
C60 C 0.2470(3) 0.3724(3) 0.9885(3) 0.0306(11) Uani 1 1 d . . .
H60A H 0.2034 0.3731 0.9417 0.037 Uiso 1 1 calc R A .
H60B H 0.2990 0.4104 0.9977 0.037 Uiso 1 1 calc R . .
C61 C 0.2627(3) 0.2904(3) 0.9725(3) 0.0324(11) Uani 1 1 d . A .
C62 C 0.3257(4) 0.2760(3) 1.0315(3) 0.0408(13) Uani 1 1 d . . .
H62A H 0.3562 0.3167 1.0795 0.049 Uiso 1 1 calc R A .
C63 C 0.3427(4) 0.2036(4) 1.0198(4) 0.0505(15) Uani 1 1 d . A .
H63A H 0.3848 0.1951 1.0593 0.061 Uiso 1 1 calc R . .
C64 C 0.2967(4) 0.1421(3) 0.9479(4) 0.0472(14) Uani 1 1 d . . .
H64A H 0.3080 0.0924 0.9395 0.057 Uiso 1 1 calc R A .
C65 C 0.2342(4) 0.1552(3) 0.8891(3) 0.0412(13) Uani 1 1 d . A .
H65A H 0.2032 0.1138 0.8418 0.049 Uiso 1 1 calc R . .
C66 C 0.2170(3) 0.2295(3) 0.8997(3) 0.0319(11) Uani 1 1 d . . .
C67 C 0.1547(3) 0.2464(3) 0.8338(3) 0.0327(11) Uani 1 1 d . A .
H67A H 0.1090 0.2611 0.8507 0.039 Uiso 1 1 calc R . .
H67B H 0.1836 0.2916 0.8250 0.039 Uiso 1 1 calc R . .
C51 C 0.4323(3) 0.5348(3) 1.2167(3) 0.0396(12) Uani 1 1 d . . .
C52 C 0.4735(4) 0.6134(3) 1.2680(3) 0.0460(14) Uani 1 1 d . A .
H52A H 0.4479 0.6538 1.2603 0.055 Uiso 1 1 calc R . .
C53 C 0.5507(4) 0.6323(4) 1.3294(3) 0.0501(15) Uani 1 1 d . . .
H53A H 0.5759 0.6853 1.3606 0.060 Uiso 1 1 calc R A .
C54 C 0.5914(4) 0.5763(4) 1.3460(4) 0.0524(15) Uani 1 1 d . A .
C55 C 0.5514(4) 0.4974(4) 1.2959(4) 0.0569(17) Uani 1 1 d . . .
H55A H 0.5772 0.4575 1.3051 0.068 Uiso 1 1 calc R A .
C56 C 0.4751(4) 0.4776(4) 1.2336(4) 0.0522(15) Uani 1 1 d . A .
H56A H 0.4511 0.4247 1.2017 0.063 Uiso 1 1 calc R . .
C57 C 0.6759(4) 0.5974(5) 1.4118(4) 0.0656(19) Uani 1 1 d . . .
H57A H 0.6928 0.6535 1.4398 0.098 Uiso 1 1 calc R A .
H57B H 0.7179 0.5827 1.3900 0.098 Uiso 1 1 calc R . .
H57C H 0.6712 0.5696 1.4476 0.098 Uiso 1 1 calc R . .
C101 C 0.1997(3) 0.7254(3) 0.9896(3) 0.0364(12) Uani 1 1 d . A .
C102 C 0.1932(4) 0.7416(3) 0.9193(3) 0.0455(14) Uani 1 1 d . . .
H10A H 0.1754 0.6999 0.8716 0.055 Uiso 1 1 calc R A .
C103 C 0.2130(4) 0.8191(4) 0.9202(4) 0.0514(15) Uani 1 1 d . A .
H10B H 0.2085 0.8286 0.8731 0.062 Uiso 1 1 calc R . .
C104 C 0.2398(4) 0.8833(3) 0.9911(4) 0.0488(15) Uani 1 1 d . . .
C105 C 0.2444(4) 0.8671(3) 1.0606(4) 0.0476(14) Uani 1 1 d . A .
H10C H 0.2608 0.9088 1.1081 0.057 Uiso 1 1 calc R . .
C106 C 0.2248(4) 0.7894(3) 1.0594(3) 0.0418(13) Uani 1 1 d . . .
H10D H 0.2286 0.7800 1.1064 0.050 Uiso 1 1 calc R A .
C107 C 0.2637(4) 0.9676(4) 0.9925(5) 0.0659(19) Uani 1 1 d . A .
H10E H 0.2800 1.0036 1.0456 0.099 Uiso 1 1 calc R . .
H10F H 0.2158 0.9785 0.9583 0.099 Uiso 1 1 calc R . .
H10G H 0.3106 0.9743 0.9744 0.099 Uiso 1 1 calc R . .
C151 C -0.1335(3) 0.3813(3) 0.7878(3) 0.0330(11) Uani 1 1 d . . .
C152 C -0.2090(3) 0.3406(3) 0.7889(3) 0.0385(12) Uani 1 1 d . A .
H15A H -0.2085 0.3267 0.8332 0.046 Uiso 1 1 calc R . .
C153 C -0.2856(3) 0.3199(3) 0.7251(4) 0.0484(15) Uani 1 1 d . . .
H15B H -0.3346 0.2911 0.7271 0.058 Uiso 1 1 calc R A .
C154 C -0.2904(4) 0.3414(4) 0.6585(3) 0.0531(16) Uani 1 1 d . A .
C155 C -0.2158(4) 0.3826(4) 0.6580(3) 0.0534(17) Uani 1 1 d . . .
H15C H -0.2172 0.3981 0.6144 0.064 Uiso 1 1 calc R A .
C156 C -0.1381(4) 0.4021(3) 0.7201(3) 0.0407(13) Uani 1 1 d . A .
H15D H -0.0889 0.4291 0.7168 0.049 Uiso 1 1 calc R . .
C157 C -0.3742(4) 0.3223(6) 0.5919(4) 0.086(3) Uani 1 1 d . . .
H15E H -0.3654 0.3416 0.5514 0.128 Uiso 1 1 calc R A .
H15F H -0.4129 0.3474 0.6117 0.128 Uiso 1 1 calc R . .
H15G H -0.3980 0.2660 0.5700 0.128 Uiso 1 1 calc R . .
C201 C 0.0780(3) 0.2053(3) 1.0520(3) 0.0337(11) Uani 1 1 d . . .
C202 C 0.1416(4) 0.1668(3) 1.0751(3) 0.0425(13) Uani 1 1 d . A .
H20A H 0.1959 0.1856 1.0756 0.051 Uiso 1 1 calc R . .
C203 C 0.1247(4) 0.1008(3) 1.0973(3) 0.0467(14) Uani 1 1 d . . .
H20B H 0.1680 0.0764 1.1126 0.056 Uiso 1 1 calc R A .
C204 C 0.0440(4) 0.0703(3) 1.0971(3) 0.0412(13) Uani 1 1 d . A .
C205 C -0.0187(4) 0.1084(3) 1.0736(3) 0.0405(13) Uani 1 1 d . . .
H20C H -0.0729 0.0894 1.0732 0.049 Uiso 1 1 calc R A .
C206 C -0.0029(3) 0.1741(3) 1.0508(3) 0.0355(12) Uani 1 1 d . A .
H20D H -0.0468 0.1976 1.0345 0.043 Uiso 1 1 calc R . .
C207 C 0.0258(4) -0.0010(3) 1.1220(4) 0.0516(15) Uani 1 1 d . . .
H20E H 0.0765 -0.0194 1.1362 0.077 Uiso 1 1 calc R A .
H20F H -0.0188 -0.0426 1.0789 0.077 Uiso 1 1 calc R . .
H20G H 0.0082 0.0135 1.1668 0.077 Uiso 1 1 calc R . .
C291 C -0.1338(3) 0.0298(3) 0.6486(3) 0.0356(12) Uani 1 1 d . . .
C292 C -0.1782(3) -0.0201(3) 0.6761(3) 0.0380(12) Uani 1 1 d . . .
H29A H -0.1627 -0.0663 0.6797 0.046 Uiso 1 1 calc R . .
C293 C -0.2458(3) -0.0013(4) 0.6985(3) 0.0440(14) Uani 1 1 d . . .
H29B H -0.2740 -0.0348 0.7177 0.053 Uiso 1 1 calc R . .
C294 C -0.2721(3) 0.0668(3) 0.6926(3) 0.0419(13) Uani 1 1 d . . .
C295 C -0.2268(3) 0.1165(3) 0.6656(3) 0.0425(13) Uani 1 1 d . . .
H29C H -0.2424 0.1627 0.6619 0.051 Uiso 1 1 calc R . .
C296 C -0.1587(3) 0.0985(3) 0.6441(3) 0.0368(12) Uani 1 1 d . . .
H29D H -0.1295 0.1329 0.6264 0.044 Uiso 1 1 calc R . .
C297 C -0.3482(4) 0.0845(4) 0.7126(4) 0.0582(17) Uani 1 1 d . . .
H29E H -0.3565 0.1335 0.7053 0.087 Uiso 1 1 calc R . .
H29F H -0.3386 0.0888 0.7667 0.087 Uiso 1 1 calc R . .
H29G H -0.3981 0.0424 0.6784 0.087 Uiso 1 1 calc R . .
C341 C -0.0370(3) -0.2898(3) 0.4067(3) 0.0366(12) Uani 1 1 d . . .
C342 C -0.0345(3) -0.3070(3) 0.3303(3) 0.0375(12) Uani 1 1 d . . .
H34A H -0.0065 -0.2676 0.3170 0.045 Uiso 1 1 calc R . .
C343 C -0.0733(3) -0.3825(3) 0.2739(3) 0.0416(13) Uani 1 1 d . . .
H34B H -0.0706 -0.3926 0.2236 0.050 Uiso 1 1 calc R . .
C344 C -0.1160(4) -0.4427(3) 0.2914(3) 0.0465(14) Uani 1 1 d . . .
C345 C -0.1204(4) -0.4251(3) 0.3671(4) 0.0505(15) Uani 1 1 d . . .
H34C H -0.1498 -0.4641 0.3799 0.061 Uiso 1 1 calc R . .
C346 C -0.0812(4) -0.3497(3) 0.4237(3) 0.0453(14) Uani 1 1 d . . .
H34D H -0.0847 -0.3393 0.4738 0.054 Uiso 1 1 calc R . .
C347 C -0.1559(4) -0.5249(4) 0.2305(4) 0.0618(18) Uani 1 1 d . . .
H34E H -0.1473 -0.5256 0.1821 0.093 Uiso 1 1 calc R . .
H34F H -0.2159 -0.5391 0.2206 0.093 Uiso 1 1 calc R . .
H34G H -0.1297 -0.5623 0.2500 0.093 Uiso 1 1 calc R . .
C391 C 0.3917(4) -0.0824(3) 0.5704(3) 0.0469(14) Uani 1 1 d . . .
C392 C 0.4156(5) -0.0765(7) 0.5094(5) 0.094(3) Uani 1 1 d . . .
H39A H 0.3852 -0.0544 0.4743 0.112 Uiso 1 1 calc R . .
C393 C 0.4858(5) -0.1033(7) 0.4983(5) 0.103(3) Uani 1 1 d . . .
H39B H 0.4993 -0.0997 0.4548 0.123 Uiso 1 1 calc R . .
C394 C 0.5336(4) -0.1335(4) 0.5466(4) 0.0607(19) Uani 1 1 d . . .
C395 C 0.5110(5) -0.1372(6) 0.6095(6) 0.086(3) Uani 1 1 d . . .
H39C H 0.5435 -0.1569 0.6458 0.103 Uiso 1 1 calc R . .
C396 C 0.4414(5) -0.1127(5) 0.6209(5) 0.081(2) Uani 1 1 d . . .
H39D H 0.4280 -0.1169 0.6643 0.097 Uiso 1 1 calc R . .
C397 C 0.6086(4) -0.1641(5) 0.5331(5) 0.093(3) Uani 1 1 d . . .
H39E H 0.6151 -0.1564 0.4865 0.139 Uiso 1 1 calc R . .
H39F H 0.5981 -0.2196 0.5263 0.139 Uiso 1 1 calc R . .
H39G H 0.6598 -0.1355 0.5781 0.139 Uiso 1 1 calc R . .
C441 C 0.2927(3) 0.2597(3) 0.7648(3) 0.0361(12) Uani 1 1 d . . .
C442 C 0.3601(3) 0.2788(3) 0.8348(3) 0.0406(13) Uani 1 1 d . . .
H44A H 0.3790 0.2385 0.8510 0.049 Uiso 1 1 calc R . .
C443 C 0.4005(3) 0.3574(3) 0.8817(3) 0.0440(14) Uani 1 1 d . . .
H44B H 0.4447 0.3690 0.9297 0.053 Uiso 1 1 calc R . .
C444 C 0.3758(4) 0.4192(3) 0.8577(3) 0.0472(14) Uani 1 1 d . . .
C445 C 0.3091(4) 0.3999(3) 0.7859(3) 0.0453(14) Uani 1 1 d . . .
H44C H 0.2926 0.4405 0.7686 0.054 Uiso 1 1 calc R . .
C446 C 0.2665(3) 0.3218(3) 0.7395(3) 0.0400(12) Uani 1 1 d . . .
H44D H 0.2212 0.3103 0.6922 0.048 Uiso 1 1 calc R . .
C447 C 0.4189(5) 0.5052(4) 0.9087(4) 0.0668(19) Uani 1 1 d . . .
H44E H 0.3934 0.5390 0.8828 0.100 Uiso 1 1 calc R . .
H44F H 0.4785 0.5159 0.9166 0.100 Uiso 1 1 calc R . .
H44G H 0.4120 0.5151 0.9591 0.100 Uiso 1 1 calc R . .
C1S C 0.5906(10) 0.2902(9) 0.1075(12) 0.085(5) Uani 0.50 1 d PD . .
H1SA H 0.6158 0.3407 0.1492 0.127 Uiso 0.50 1 calc PR . .
H1SB H 0.5341 0.2890 0.0759 0.127 Uiso 0.50 1 calc PR . .
H1SC H 0.6246 0.2824 0.0748 0.127 Uiso 0.50 1 calc PR . .
C2S C 0.5867(14) 0.2301(12) 0.1404(15) 0.155(13) Uani 0.50 1 d PD . .
H2SA H 0.6458 0.2364 0.1717 0.186 Uiso 0.50 1 calc PR . .
H2SB H 0.5598 0.2473 0.1786 0.186 Uiso 0.50 1 calc PR . .
C3S C 0.5555(9) 0.1543(9) 0.1111(9) 0.070(4) Uani 0.50 1 d PD . .
H3SA H 0.5891 0.1344 0.0802 0.083 Uiso 0.50 1 calc PR . .
H3SB H 0.4990 0.1460 0.0731 0.083 Uiso 0.50 1 calc PR . .
C4S C 0.5447(18) 0.0951(10) 0.1576(12) 0.141(10) Uani 0.50 1 d PD . .
H4SA H 0.5989 0.1072 0.2002 0.169 Uiso 0.50 1 calc PR . .
H4SB H 0.5040 0.1091 0.1824 0.169 Uiso 0.50 1 calc PR . .
C5S C 0.5182(9) 0.0092(8) 0.1193(9) 0.069(4) Uani 0.50 1 d PD . .
H5SA H 0.4618 -0.0022 0.0799 0.083 Uiso 0.50 1 calc PR . .
H5SB H 0.5555 -0.0031 0.0900 0.083 Uiso 0.50 1 calc PR . .
C6S C 0.5133(12) -0.0468(10) 0.1551(10) 0.106(7) Uani 0.50 1 d PD . .
H6SA H 0.4803 -0.0312 0.1880 0.127 Uiso 0.50 1 calc PR . .
H6SB H 0.5710 -0.0376 0.1914 0.127 Uiso 0.50 1 calc PR . .
C7S C 0.4838(7) -0.1281(7) 0.1217(9) 0.060(3) Uani 0.50 1 d PD . .
H7SA H 0.4881 -0.1508 0.1628 0.090 Uiso 0.50 1 calc PR . .
H7SB H 0.5174 -0.1483 0.0917 0.090 Uiso 0.50 1 calc PR . .
H7SC H 0.4252 -0.1418 0.0872 0.090 Uiso 0.50 1 calc PR . .
O3E O 0.7565(17) 0.1096(19) 0.2538(17) 0.051(7) Uiso 0.15 1 d P B -5
O2E O 0.8265(18) 0.1804(18) 0.3002(17) 0.026(6) Uiso 0.10 1 d P C -8
O1C O 0.8930(6) 0.0616(6) 0.2223(6) 0.074(3) Uiso 0.50 1 d P D -4
H1CA H 0.9410 0.0821 0.2559 0.111 Uiso 0.50 1 calc PR D -4
H2CB H 0.8548 0.0696 0.2449 0.111 Uiso 0.50 1 d PR D -4
C1W C 0.351(2) 0.1617(17) 1.2072(18) 0.176(12) Uiso 0.50 1 d PD E -7
H1WA H 0.3027 0.1166 1.1782 0.263 Uiso 0.50 1 calc PR E -7
H1WB H 0.3965 0.1464 1.2394 0.263 Uiso 0.50 1 calc PR E -7
H1WC H 0.3694 0.1814 1.1708 0.263 Uiso 0.50 1 calc PR E -7
C2W C 0.3275(14) 0.2223(12) 1.2567(13) 0.116(7) Uiso 0.50 1 d PD E -7
H2WA H 0.2797 0.2336 1.2215 0.139 Uiso 0.50 1 calc PR E -7
H2WB H 0.3049 0.1979 1.2888 0.139 Uiso 0.50 1 calc PR E -7
C3W C 0.3786(14) 0.2926(12) 1.3060(13) 0.112(7) Uiso 0.50 1 d PD E -7
H3WA H 0.3933 0.3209 1.2729 0.135 Uiso 0.50 1 calc PR E -7
H3WB H 0.4308 0.2819 1.3351 0.135 Uiso 0.50 1 calc PR E -7
C4W C 0.3564(17) 0.3533(14) 1.3690(16) 0.162(11) Uiso 0.50 1 d PD E -7
H4WA H 0.2963 0.3487 1.3434 0.194 Uiso 0.50 1 calc PR E -7
H4WB H 0.3595 0.3301 1.4103 0.194 Uiso 0.50 1 calc PR E -7
C5W C 0.3939(15) 0.4399(12) 1.4131(14) 0.138(9) Uiso 0.50 1 d PD E -7
H5WA H 0.3981 0.4616 1.3721 0.166 Uiso 0.50 1 calc PR E -7
H5WB H 0.3483 0.4576 1.4279 0.166 Uiso 0.50 1 calc PR E -7
C6W C 0.4662(15) 0.4840(15) 1.4773(16) 0.138(9) Uiso 0.50 1 d PD E -7
H6WA H 0.5096 0.4638 1.4603 0.166 Uiso 0.50 1 calc PR E -7
H6WB H 0.4603 0.4593 1.5158 0.166 Uiso 0.50 1 calc PR E -7
C7W C 0.5132(19) 0.5618(14) 1.5276(18) 0.168(12) Uiso 0.50 1 d PD E -7
H7WA H 0.5602 0.5594 1.5700 0.252 Uiso 0.50 1 calc PR E -7
H7WB H 0.4770 0.5889 1.5492 0.252 Uiso 0.50 1 calc PR E -7
H7WC H 0.5345 0.5898 1.4979 0.252 Uiso 0.50 1 calc PR E -7
O1 O 0.3232(9) 0.2904(9) 1.1639(9) 0.045(4) Uiso 0.25 1 d P F -11
C1U C 1.105(2) 0.3978(18) 0.333(2) 0.227(17) Uiso 0.50 1 d PD G -3
H1UA H 1.1587 0.4198 0.3300 0.341 Uiso 0.50 1 calc PR G -3
H1UB H 1.1070 0.4201 0.3864 0.341 Uiso 0.50 1 calc PR G -3
H1UC H 1.0600 0.4098 0.2973 0.341 Uiso 0.50 1 calc PR G -3
C2U C 1.091(2) 0.3120(18) 0.312(3) 0.223(17) Uiso 0.50 1 d PD G -3
H2UA H 1.0868 0.2895 0.2577 0.267 Uiso 0.50 1 calc PR G -3
H2UB H 1.1401 0.3003 0.3455 0.267 Uiso 0.50 1 calc PR G -3
C3U C 1.0226(15) 0.2781(12) 0.3205(17) 0.143(9) Uiso 0.50 1 d PD G -3
H3UA H 0.9780 0.3003 0.2954 0.172 Uiso 0.50 1 calc PR G -3
H3UB H 1.0330 0.2981 0.3768 0.172 Uiso 0.50 1 calc PR G -3
C4U C 0.9812(12) 0.1866(11) 0.2927(14) 0.117(7) Uiso 0.50 1 d PD G -3
H4UA H 0.9833 0.1626 0.2406 0.140 Uiso 0.50 1 calc PR G -3
H4UB H 1.0170 0.1652 0.3284 0.140 Uiso 0.50 1 calc PR G -3
C5U C 0.8920(9) 0.1600(9) 0.2879(11) 0.085(5) Uiso 0.50 1 d PD G -3
H5UA H 0.8929 0.1807 0.3416 0.102 Uiso 0.50 1 calc PR G -3
H5UB H 0.8592 0.1880 0.2580 0.102 Uiso 0.50 1 calc PR G -3
C6U C 0.8421(9) 0.0795(9) 0.2567(10) 0.081(4) Uiso 0.50 1 d PD G -3
H6UA H 0.8536 0.0527 0.2100 0.097 Uiso 0.50 1 calc PR G -3
H6UB H 0.8627 0.0544 0.2956 0.097 Uiso 0.50 1 calc PR G -3
C7U C 0.7521(8) 0.0647(10) 0.2353(9) 0.064(4) Uiso 0.50 1 d PD G -3
H7UA H 0.7270 0.0085 0.2149 0.097 Uiso 0.50 1 calc PR G -3
H7UB H 0.7297 0.0873 0.1954 0.097 Uiso 0.50 1 calc PR G -3
H7UC H 0.7388 0.0882 0.2811 0.097 Uiso 0.50 1 calc PR G -3
C7H C 0.3748(16) 0.2397(17) 1.2394(16) 0.140(9) Uiso 0.50 1 d PD H -9
H7HA H 0.3230 0.2392 1.2502 0.210 Uiso 0.50 1 calc PR H -9
H7HB H 0.3853 0.1880 1.2311 0.210 Uiso 0.50 1 calc PR H -9
H7HC H 0.3694 0.2537 1.1928 0.210 Uiso 0.50 1 calc PR H -9
C6H C 0.4443(18) 0.297(2) 1.3053(18) 0.193(14) Uiso 0.50 1 d PD H -9
H6HA H 0.4265 0.3455 1.3174 0.232 Uiso 0.50 1 calc PR H -9
H6HB H 0.4492 0.2784 1.3500 0.232 Uiso 0.50 1 calc PR H -9
C5H C 0.5219(19) 0.316(4) 1.305(3) 0.51(6) Uiso 0.50 1 d PD H -9
H5HA H 0.5190 0.3554 1.2790 0.609 Uiso 0.50 1 calc PR H -9
H5HB H 0.5251 0.2693 1.2673 0.609 Uiso 0.50 1 calc PR H -9
C4H C 0.6138(17) 0.347(3) 1.369(3) 0.30(3) Uiso 0.50 1 d PD H -9
H4HA H 0.6244 0.4043 1.3845 0.362 Uiso 0.50 1 calc PR H -9
H4HB H 0.6070 0.3343 1.4141 0.362 Uiso 0.50 1 calc PR H -9
C3H C 0.6964(15) 0.3327(17) 1.3701(17) 0.169(11) Uiso 0.50 1 d PD H -9
H3HA H 0.6934 0.2795 1.3721 0.203 Uiso 0.50 1 calc PR H -9
H3HB H 0.6977 0.3300 1.3182 0.203 Uiso 0.50 1 calc PR H -9
C2H C 0.7775(15) 0.3785(17) 1.4242(17) 0.154(10) Uiso 0.50 1 d PD H -9
H2HA H 0.7755 0.4327 1.4288 0.185 Uiso 0.50 1 calc PR H -9
H2HB H 0.7782 0.3735 1.4745 0.185 Uiso 0.50 1 calc PR H -9
C1H C 0.8594(16) 0.376(2) 1.425(2) 0.181(12) Uiso 0.50 1 d PD H -9
H1HA H 0.9009 0.4172 1.4706 0.271 Uiso 0.50 1 calc PR H -9
H1HB H 0.8651 0.3839 1.3777 0.271 Uiso 0.50 1 calc PR H -9
H1HC H 0.8686 0.3254 1.4259 0.271 Uiso 0.50 1 calc PR H -9

loop_
_atom_site_aniso_label
_atom_site_aniso_U_11
_atom_site_aniso_U_22
_atom_site_aniso_U_33
_atom_site_aniso_U_23
_atom_site_aniso_U_13
_atom_site_aniso_U_12
Ni1 0.0406(5) 0.0230(5) 0.0267(5) 0.0045(3) 0.0148(4) 0.0091(4)
C21 0.037(3) 0.027(3) 0.029(3) 0.007(2) 0.016(2) 0.009(2)
N22 0.044(2) 0.024(2) 0.027(2) 0.0047(17) 0.0148(18) 0.0101(18)
N23 0.045(2) 0.022(2) 0.029(2) 0.0079(17) 0.0213(18) 0.0114(18)
N24 0.042(2) 0.023(2) 0.028(2) 0.0048(17) 0.0188(18) 0.0124(18)
C1 0.038(3) 0.032(3) 0.035(3) 0.013(2) 0.017(2) 0.017(2)
N2 0.052(3) 0.040(3) 0.034(3) 0.013(2) 0.016(2) 0.012(2)
C3 0.053(3) 0.040(3) 0.030(3) 0.009(2) 0.016(2) 0.009(2)
C3A 0.052(3) 0.040(3) 0.034(3) 0.013(2) 0.016(2) 0.012(2)
N2A 0.053(3) 0.040(3) 0.030(3) 0.009(2) 0.016(2) 0.009(2)
C4 0.041(3) 0.029(3) 0.032(3) 0.011(2) 0.018(2) 0.015(2)
C5 0.044(3) 0.038(3) 0.027(3) 0.002(2) 0.018(2) 0.016(2)
C6 0.041(3) 0.026(3) 0.034(3) -0.002(2) 0.016(2) 0.012(2)
C7 0.034(3) 0.036(3) 0.041(3) 0.004(2) 0.016(2) 0.005(2)
C8 0.055(3) 0.030(3) 0.039(3) 0.010(2) 0.024(3) 0.008(2)
C9 0.051(3) 0.023(3) 0.029(3) 0.003(2) 0.021(2) 0.008(2)
C10 0.046(3) 0.026(3) 0.033(3) 0.009(2) 0.022(2) 0.011(2)
C11 0.049(3) 0.028(3) 0.029(3) 0.007(2) 0.022(2) 0.016(2)
C12 0.049(3) 0.029(3) 0.033(3) 0.010(2) 0.021(2) 0.015(2)
C13 0.048(3) 0.031(3) 0.026(3) 0.004(2) 0.018(2) 0.016(2)
C14 0.039(3) 0.026(3) 0.028(3) 0.008(2) 0.017(2) 0.011(2)
C15 0.043(3) 0.028(3) 0.026(3) 0.006(2) 0.019(2) 0.012(2)
C16 0.041(3) 0.022(3) 0.027(3) 0.000(2) 0.015(2) 0.008(2)
C17 0.038(3) 0.025(3) 0.030(3) 0.004(2) 0.016(2) 0.008(2)
C18 0.042(3) 0.021(3) 0.036(3) 0.007(2) 0.022(2) 0.009(2)
C19 0.036(2) 0.028(3) 0.030(3) 0.007(2) 0.018(2) 0.011(2)
C20 0.038(3) 0.029(3) 0.033(3) 0.007(2) 0.018(2) 0.013(2)
C45 0.038(3) 0.025(3) 0.033(3) -0.001(2) 0.014(2) 0.008(2)
N46 0.039(2) 0.030(2) 0.032(2) 0.0012(18) 0.0155(18) 0.0076(18)
N47 0.041(2) 0.027(2) 0.034(2) -0.0025(19) 0.0171(19) 0.0063(19)
N48 0.039(2) 0.030(2) 0.029(2) -0.0015(19) 0.0138(18) 0.0064(19)
C25 0.040(3) 0.025(3) 0.029(3) 0.000(2) 0.018(2) 0.008(2)
N26 0.039(2) 0.028(2) 0.031(2) -0.0016(18) 0.0173(18) 0.0106(18)
C27 0.037(3) 0.030(3) 0.034(3) 0.000(2) 0.018(2) 0.009(2)
C28 0.039(3) 0.023(3) 0.035(3) -0.001(2) 0.018(2) 0.009(2)
C29 0.039(3) 0.033(3) 0.031(3) 0.004(2) 0.014(2) 0.010(2)
C30 0.036(3) 0.029(3) 0.033(3) 0.000(2) 0.018(2) 0.007(2)
C31 0.041(3) 0.037(3) 0.032(3) -0.001(2) 0.017(2) 0.006(2)
C32 0.041(3) 0.029(3) 0.035(3) -0.004(2) 0.014(2) 0.002(2)
C33 0.045(3) 0.027(3) 0.031(3) 0.002(2) 0.019(2) 0.009(2)
C34 0.046(3) 0.027(3) 0.032(3) 0.002(2) 0.019(2) 0.008(2)
C35 0.044(3) 0.027(3) 0.035(3) 0.002(2) 0.020(2) 0.009(2)
C36 0.050(3) 0.028(3) 0.044(3) 0.004(2) 0.025(3) 0.015(2)
C37 0.048(3) 0.034(3) 0.052(3) 0.007(3) 0.024(3) 0.018(3)
C38 0.040(3) 0.035(3) 0.038(3) 0.002(2) 0.015(2) 0.011(2)
C39 0.041(3) 0.037(3) 0.041(3) 0.001(2) 0.017(2) 0.015(2)
C40 0.038(3) 0.036(3) 0.035(3) 0.000(2) 0.018(2) 0.012(2)
C41 0.042(3) 0.041(3) 0.038(3) -0.003(2) 0.021(2) 0.010(2)
C42 0.042(3) 0.032(3) 0.039(3) -0.002(2) 0.019(2) 0.003(2)
C43 0.037(3) 0.032(3) 0.030(3) 0.004(2) 0.015(2) 0.007(2)
C44 0.045(3) 0.027(3) 0.030(3) 0.002(2) 0.021(2) 0.008(2)
C60 0.039(3) 0.027(3) 0.028(3) 0.006(2) 0.016(2) 0.013(2)
C61 0.039(3) 0.030(3) 0.036(3) 0.012(2) 0.022(2) 0.014(2)
C62 0.052(3) 0.040(3) 0.035(3) 0.012(2) 0.018(2) 0.018(3)
C63 0.061(4) 0.055(4) 0.056(4) 0.031(3) 0.028(3) 0.036(3)
C64 0.069(4) 0.031(3) 0.066(4) 0.027(3) 0.039(3) 0.028(3)
C65 0.052(3) 0.028(3) 0.049(3) 0.009(2) 0.028(3) 0.012(2)
C66 0.043(3) 0.022(3) 0.035(3) 0.006(2) 0.023(2) 0.009(2)
C67 0.044(3) 0.023(3) 0.027(3) -0.002(2) 0.016(2) 0.007(2)
C51 0.044(3) 0.032(3) 0.034(3) 0.002(2) 0.012(2) 0.008(2)
C52 0.048(3) 0.040(3) 0.041(3) 0.002(3) 0.013(3) 0.013(3)
C53 0.049(3) 0.045(4) 0.041(3) -0.002(3) 0.011(3) 0.007(3)
C54 0.047(3) 0.061(4) 0.041(3) 0.009(3) 0.014(3) 0.009(3)
C55 0.054(3) 0.064(4) 0.053(4) 0.028(3) 0.011(3) 0.017(3)
C56 0.058(4) 0.042(4) 0.047(3) 0.008(3) 0.011(3) 0.015(3)
C57 0.056(4) 0.080(5) 0.049(4) 0.017(4) 0.008(3) 0.015(4)
C101 0.044(3) 0.027(3) 0.040(3) 0.009(2) 0.018(2) 0.011(2)
C102 0.066(4) 0.034(3) 0.041(3) 0.014(3) 0.025(3) 0.012(3)
C103 0.070(4) 0.045(4) 0.050(4) 0.025(3) 0.026(3) 0.019(3)
C104 0.051(3) 0.034(3) 0.071(4) 0.027(3) 0.027(3) 0.012(3)
C105 0.057(3) 0.025(3) 0.057(4) 0.008(3) 0.021(3) 0.008(3)
C106 0.057(3) 0.033(3) 0.038(3) 0.011(2) 0.022(3) 0.011(3)
C107 0.071(4) 0.035(4) 0.100(6) 0.034(4) 0.032(4) 0.013(3)
C151 0.045(3) 0.024(3) 0.028(3) -0.001(2) 0.015(2) 0.015(2)
C152 0.045(3) 0.031(3) 0.036(3) 0.000(2) 0.016(2) 0.016(2)
C153 0.039(3) 0.041(3) 0.056(4) -0.001(3) 0.017(3) 0.015(3)
C154 0.053(4) 0.057(4) 0.038(3) -0.006(3) 0.013(3) 0.029(3)
C155 0.069(4) 0.068(4) 0.027(3) 0.007(3) 0.018(3) 0.042(4)
C156 0.054(3) 0.039(3) 0.033(3) 0.008(2) 0.021(2) 0.022(3)
C157 0.059(4) 0.126(7) 0.047(4) -0.004(4) 0.006(3) 0.041(5)
C201 0.043(3) 0.025(3) 0.033(3) 0.009(2) 0.014(2) 0.013(2)
C202 0.045(3) 0.032(3) 0.047(3) 0.013(3) 0.012(2) 0.010(2)
C203 0.061(4) 0.037(3) 0.043(3) 0.019(3) 0.013(3) 0.018(3)
C204 0.060(3) 0.030(3) 0.031(3) 0.009(2) 0.013(2) 0.012(3)
C205 0.056(3) 0.028(3) 0.037(3) 0.009(2) 0.019(3) 0.010(2)
C206 0.051(3) 0.026(3) 0.035(3) 0.010(2) 0.021(2) 0.015(2)
C207 0.074(4) 0.032(3) 0.046(3) 0.016(3) 0.016(3) 0.010(3)
C291 0.036(3) 0.033(3) 0.027(3) -0.006(2) 0.013(2) 0.005(2)
C292 0.042(3) 0.034(3) 0.030(3) 0.001(2) 0.014(2) 0.005(2)
C293 0.045(3) 0.049(4) 0.035(3) 0.004(3) 0.022(2) 0.005(3)
C294 0.040(3) 0.047(4) 0.033(3) 0.000(2) 0.017(2) 0.013(3)
C295 0.040(3) 0.038(3) 0.044(3) 0.002(3) 0.016(2) 0.015(2)
C296 0.038(3) 0.031(3) 0.038(3) 0.002(2) 0.018(2) 0.008(2)
C297 0.056(4) 0.064(4) 0.061(4) 0.011(3) 0.037(3) 0.019(3)
C341 0.041(3) 0.026(3) 0.039(3) 0.001(2) 0.019(2) 0.008(2)
C342 0.041(3) 0.031(3) 0.039(3) 0.002(2) 0.021(2) 0.008(2)
C343 0.052(3) 0.034(3) 0.033(3) -0.001(2) 0.019(2) 0.011(3)
C344 0.055(3) 0.033(3) 0.042(3) -0.004(3) 0.021(3) 0.009(3)
C345 0.064(4) 0.031(3) 0.054(4) 0.005(3) 0.030(3) 0.004(3)
C346 0.063(4) 0.033(3) 0.038(3) 0.000(2) 0.029(3) 0.006(3)
C347 0.073(4) 0.033(3) 0.068(4) -0.007(3) 0.034(4) 0.007(3)
C391 0.044(3) 0.040(3) 0.046(3) -0.003(3) 0.019(3) 0.006(3)
C392 0.066(5) 0.180(10) 0.057(5) 0.046(5) 0.034(4) 0.060(6)
C393 0.080(5) 0.196(11) 0.059(5) 0.039(6) 0.042(4) 0.079(7)
C394 0.047(3) 0.052(4) 0.057(4) -0.016(3) 0.019(3) 0.006(3)
C395 0.070(5) 0.117(7) 0.100(6) 0.054(6) 0.040(5) 0.056(5)
C396 0.074(5) 0.117(7) 0.088(6) 0.054(5) 0.046(4) 0.058(5)
C397 0.049(4) 0.099(6) 0.092(6) -0.024(5) 0.020(4) 0.029(4)
C441 0.038(3) 0.027(3) 0.038(3) -0.003(2) 0.020(2) 0.003(2)
C442 0.043(3) 0.040(3) 0.036(3) 0.002(2) 0.019(2) 0.012(2)
C443 0.037(3) 0.049(4) 0.032(3) -0.004(3) 0.014(2) 0.002(3)
C444 0.055(3) 0.036(3) 0.041(3) -0.005(3) 0.023(3) 0.005(3)
C445 0.050(3) 0.033(3) 0.050(3) 0.007(3) 0.024(3) 0.006(3)
C446 0.044(3) 0.032(3) 0.039(3) 0.002(2) 0.018(2) 0.007(2)
C447 0.084(5) 0.034(4) 0.059(4) -0.007(3) 0.022(4) -0.001(3)
C1S 0.084(10) 0.073(11) 0.155(17) 0.073(11) 0.079(11) 0.043(9)
C2S 0.112(16) 0.116(19) 0.21(3) 0.13(2) -0.018(16) -0.018(13)
C3S 0.078(9) 0.082(11) 0.088(11) 0.054(9) 0.048(8) 0.048(9)
C4S 0.20(3) 0.079(15) 0.120(18) 0.065(14) 0.016(17) -0.006(15)
C5S 0.067(8) 0.071(10) 0.086(10) 0.044(9) 0.028(8) 0.033(8)
C6S 0.093(12) 0.132(18) 0.068(11) 0.051(12) 0.003(9) -0.015(12)
C7S 0.040(6) 0.051(8) 0.079(9) 0.024(7) 0.009(6) 0.007(6)

loop_
_atom_type_symbol
_atom_type_description
_atom_type_scat_dispersion_real
_atom_type_scat_dispersion_imag
_atom_type_scat_source
C C 0.0181 0.0091 'International Tables Vol C Tables 4.2.6.8 and 6.1.1.4'
H H 0.0000 0.0000 'International Tables Vol C Tables 4.2.6.8 and 6.1.1.4'
N N 0.0311 0.0180 'International Tables Vol C Tables 4.2.6.8 and 6.1.1.4'
Ni Ni -3.0029 0.5091 'International Tables Vol C Tables 4.2.6.8 and 6.1.1.4'
O O 0.0492 0.0322 'International Tables Vol C Tables 4.2.6.8 and 6.1.1.4'

loop_
_geom_angle_atom_site_label_1
_geom_angle_atom_site_label_2
_geom_angle_atom_site_label_3
_geom_angle
_geom_angle_site_symmetry_1
_geom_angle_site_symmetry_3
_geom_angle_publ_flag
N23 Ni1 N22 92.30(17) . . ?
N23 Ni1 N24 90.75(17) . . ?
N22 Ni1 N24 174.68(16) . . ?
N23 Ni1 C21 173.13(18) . . ?
N22 Ni1 C21 87.41(18) . . ?
N24 Ni1 C21 89.04(18) . . ?
C4 C21 C1 101.8(4) . . ?
C4 C21 C60 114.7(4) . . ?
C1 C21 C60 117.7(4) . . ?
C4 C21 Ni1 118.3(3) . . ?
C1 C21 Ni1 115.9(3) . . ?
C60 C21 Ni1 89.3(3) . . ?
C9 N22 C6 104.8(4) . . ?
C9 N22 Ni1 124.5(3) . . ?
C6 N22 Ni1 129.9(3) . . ?
C11 N23 C14 106.1(4) . . ?
C11 N23 Ni1 125.8(3) . . ?
C14 N23 Ni1 127.3(3) . . ?
C16 N24 C19 104.6(4) . . ?
C16 N24 Ni1 125.7(3) . . ?
C19 N24 Ni1 128.7(3) . . ?
N2 C1 C20 123.7(5) . . ?
N2 C1 C21 109.5(4) . . ?
C20 C1 C21 126.8(4) . . ?
C3 N2 C1 109.6(4) . . ?
N2 C3 C4 108.3(4) . . ?
C3 C4 C5 122.9(5) . . ?
C3 C4 C21 110.8(4) . . ?
C5 C4 C21 126.3(4) . . ?
C4 C5 C6 117.0(5) . . ?
C4 C5 C51 121.2(5) . . ?
C6 C5 C51 121.7(5) . . ?
N22 C6 C5 124.4(5) . . ?
N22 C6 C7 109.6(5) . . ?
C5 C6 C7 125.5(5) . . ?
C8 C7 C6 107.5(5) . . ?
C7 C8 C9 107.7(5) . . ?
N22 C9 C10 126.1(5) . . ?
N22 C9 C8 110.1(5) . . ?
C10 C9 C8 123.7(5) . . ?
C11 C10 C9 122.9(5) . . ?
C11 C10 C101 120.0(5) . . ?
C9 C10 C101 117.1(5) . . ?
N23 C11 C10 125.3(5) . . ?
N23 C11 C12 109.6(4) . . ?
C10 C11 C12 124.8(5) . . ?
C13 C12 C11 107.0(5) . . ?
C12 C13 C14 107.0(5) . . ?
N23 C14 C15 125.4(4) . . ?
N23 C14 C13 110.2(4) . . ?
C15 C14 C13 124.4(4) . . ?
C16 C15 C14 122.2(4) . . ?
C16 C15 C151 119.6(4) . . ?
C14 C15 C151 118.3(4) . . ?
N24 C16 C15 125.5(4) . . ?
N24 C16 C17 110.6(4) . . ?
C15 C16 C17 123.8(4) . . ?
C18 C17 C16 107.3(4) . . ?
C17 C18 C19 107.2(4) . . ?
N24 C19 C20 124.9(4) . . ?
N24 C19 C18 110.1(4) . . ?
C20 C19 C18 124.8(5) . . ?
C19 C20 C1 118.6(5) . . ?
C19 C20 C201 122.0(4) . . ?
C1 C20 C201 119.3(4) . . ?
C25 C45 C28 110.2(4) . . ?
C40 N46 C43 105.5(4) . . ?
C38 N47 C35 111.7(4) . . ?
C33 N48 C30 105.0(4) . . ?
C45 C25 N26 105.6(4) . . ?
C45 C25 C44 130.2(4) . . ?
N26 C25 C44 124.0(4) . . ?
C27 N26 C25 108.8(4) . . ?
C27 N26 C67 121.5(4) . . ?
C25 N26 C67 129.4(4) . . ?
N26 C27 C28 110.4(4) . . ?
C45 C28 C27 105.0(4) . . ?
C45 C28 C29 132.1(4) . . ?
C27 C28 C29 122.8(4) . . ?
C30 C29 C28 123.0(5) . . ?
C30 C29 C291 119.1(4) . . ?
C28 C29 C291 117.9(4) . . ?
N48 C30 C29 123.4(4) . . ?
N48 C30 C31 110.6(4) . . ?
C29 C30 C31 126.0(5) . . ?
C32 C31 C30 106.5(5) . . ?
C31 C32 C33 106.1(4) . . ?
N48 C33 C34 122.9(5) . . ?
N48 C33 C32 111.8(4) . . ?
C34 C33 C32 125.2(5) . . ?
C35 C34 C33 125.0(5) . . ?
C35 C34 C341 116.7(4) . . ?
C33 C34 C341 118.3(4) . . ?
C34 C35 N47 129.8(5) . . ?
C34 C35 C36 125.6(5) . . ?
N47 C35 C36 104.6(4) . . ?
C37 C36 C35 109.3(5) . . ?
C36 C37 C38 108.5(5) . . ?
C39 C38 N47 129.3(5) . . ?
C39 C38 C37 124.7(5) . . ?
N47 C38 C37 105.9(4) . . ?
C38 C39 C40 125.3(5) . . ?
C38 C39 C391 116.4(5) . . ?
C40 C39 C391 118.4(5) . . ?
N46 C40 C39 123.9(5) . . ?
N46 C40 C41 111.8(4) . . ?
C39 C40 C41 124.3(5) . . ?
C42 C41 C40 105.8(5) . . ?
C41 C42 C43 106.8(5) . . ?
N46 C43 C44 125.3(5) . . ?
N46 C43 C42 110.0(4) . . ?
C44 C43 C42 124.6(5) . . ?
C43 C44 C25 121.2(5) . . ?
C43 C44 C441 118.2(4) . . ?
C25 C44 C441 120.6(4) . . ?
C61 C60 C21 113.6(4) . . ?
C66 C61 C62 119.8(5) . . ?
C66 C61 C60 121.3(4) . . ?
C62 C61 C60 118.9(5) . . ?
C63 C62 C61 121.1(5) . . ?
C62 C63 C64 119.7(5) . . ?
C65 C64 C63 119.9(5) . . ?
C64 C65 C66 121.2(5) . . ?
C65 C66 C61 118.4(5) . . ?
C65 C66 C67 121.6(5) . . ?
C61 C66 C67 119.9(4) . . ?
N26 C67 C66 114.5(4) . . ?
C56 C51 C52 115.0(5) . . ?
C56 C51 C5 120.8(5) . . ?
C52 C51 C5 124.2(5) . . ?
C53 C52 C51 122.1(6) . . ?
C54 C53 C52 122.6(6) . . ?
C53 C54 C55 116.4(5) . . ?
C53 C54 C57 122.3(6) . . ?
C55 C54 C57 121.2(6) . . ?
C56 C55 C54 121.8(6) . . ?
C55 C56 C51 122.1(6) . . ?
C106 C101 C102 117.9(5) . . ?
C106 C101 C10 120.8(5) . . ?
C102 C101 C10 121.3(5) . . ?
C103 C102 C101 120.9(5) . . ?
C102 C103 C104 120.9(5) . . ?
C105 C104 C103 118.1(5) . . ?
C105 C104 C107 121.0(6) . . ?
C103 C104 C107 120.9(6) . . ?
C106 C105 C104 120.8(5) . . ?
C101 C106 C105 121.4(5) . . ?
C152 C151 C156 117.0(5) . . ?
C152 C151 C15 122.5(5) . . ?
C156 C151 C15 120.5(5) . . ?
C151 C152 C153 121.5(5) . . ?
C152 C153 C154 121.5(6) . . ?
C155 C154 C153 116.9(5) . . ?
C155 C154 C157 122.0(7) . . ?
C153 C154 C157 121.0(7) . . ?
C154 C155 C156 122.5(6) . . ?
C155 C156 C151 120.5(6) . . ?
C206 C201 C202 117.6(5) . . ?
C206 C201 C20 122.5(4) . . ?
C202 C201 C20 119.8(5) . . ?
C203 C202 C201 120.8(5) . . ?
C202 C203 C204 121.6(5) . . ?
C205 C204 C203 117.3(5) . . ?
C205 C204 C207 121.2(5) . . ?
C203 C204 C207 121.5(5) . . ?
C206 C205 C204 121.9(5) . . ?
C205 C206 C201 120.9(5) . . ?
C292 C291 C296 118.2(5) . . ?
C292 C291 C29 121.6(5) . . ?
C296 C291 C29 120.2(5) . . ?
C291 C292 C293 120.6(5) . . ?
C292 C293 C294 121.4(5) . . ?
C295 C294 C293 117.6(5) . . ?
C295 C294 C297 121.3(5) . . ?
C293 C294 C297 121.2(5) . . ?
C294 C295 C296 121.3(5) . . ?
C295 C296 C291 121.0(5) . . ?
C346 C341 C342 117.8(5) . . ?
C346 C341 C34 122.5(5) . . ?
C342 C341 C34 119.6(5) . . ?
C343 C342 C341 120.9(5) . . ?
C344 C343 C342 121.3(5) . . ?
C343 C344 C345 117.9(5) . . ?
C343 C344 C347 120.8(5) . . ?
C345 C344 C347 121.3(6) . . ?
C346 C345 C344 120.9(6) . . ?
C341 C346 C345 121.2(5) . . ?
C392 C391 C396 116.1(6) . . ?
C392 C391 C39 120.6(6) . . ?
C396 C391 C39 123.3(6) . . ?
C391 C392 C393 120.7(8) . . ?
C394 C393 C392 123.4(8) . . ?
C393 C394 C395 115.8(6) . . ?
C393 C394 C397 123.0(8) . . ?
C395 C394 C397 121.2(8) . . ?
C394 C395 C396 122.0(7) . . ?
C391 C396 C395 122.0(7) . . ?
C442 C441 C446 118.9(5) . . ?
C442 C441 C44 121.7(5) . . ?
C446 C441 C44 119.4(5) . . ?
C441 C442 C443 121.0(5) . . ?
C442 C443 C444 120.9(5) . . ?
C445 C444 C443 118.1(5) . . ?
C445 C444 C447 120.5(6) . . ?
C443 C444 C447 121.3(6) . . ?
C446 C445 C444 121.8(6) . . ?
C445 C446 C441 119.3(5) . . ?
C3S C2S C1S 134(2) . . ?
C2S C3S C4S 127.5(16) . . ?
C5S C4S C3S 122.7(16) . . ?
C6S C5S C4S 127.2(15) . . ?
C5S C6S C7S 129.6(15) . . ?
C3W C2W C1W 126(2) . . ?
C2W C3W C4W 125(2) . . ?
C5W C4W C3W 132(2) . . ?
C6W C5W C4W 134(2) . . ?
C5W C6W C7W 144(3) . . ?
C3U C2U C1U 113(2) . . ?
C2U C3U C4U 127(2) . . ?
C5U C4U C3U 118.4(16) . . ?
C6U C5U C4U 125.6(15) . . ?
C7U C6U C5U 118.6(14) . . ?
C5H C6H C7H 124(3) . . ?
C6H C5H C4H 136(4) . . ?
C3H C4H C5H 134(3) . . ?
C2H C3H C4H 127(2) . . ?
C1H C2H C3H 132(3) . . ?

loop_
_geom_bond_atom_site_label_1
_geom_bond_atom_site_label_2
_geom_bond_distance
_geom_bond_site_symmetry_2
_geom_bond_publ_flag
Ni1 N23 1.964(4) . ?
Ni1 N22 1.974(4) . ?
Ni1 N24 1.981(4) . ?
Ni1 C21 2.053(5) . ?
C21 C4 1.445(7) . ?
C21 C1 1.460(7) . ?
C21 C60 1.580(6) . ?
N22 C9 1.374(7) . ?
N22 C6 1.407(6) . ?
N23 C11 1.366(7) . ?
N23 C14 1.371(6) . ?
N24 C16 1.388(6) . ?
N24 C19 1.396(6) . ?
C1 N2 1.394(7) . ?
C1 C20 1.402(7) . ?
N2 C3 1.350(7) . ?
C3 C4 1.394(7) . ?
C4 C5 1.399(8) . ?
C5 C6 1.415(7) . ?
C5 C51 1.475(7) . ?
C6 C7 1.422(8) . ?
C7 C8 1.339(8) . ?
C8 C9 1.433(8) . ?
C9 C10 1.407(7) . ?
C10 C11 1.394(7) . ?
C10 C101 1.484(7) . ?
C11 C12 1.449(7) . ?
C12 C13 1.343(7) . ?
C13 C14 1.435(7) . ?
C14 C15 1.404(7) . ?
C15 C16 1.401(7) . ?
C15 C151 1.496(7) . ?
C16 C17 1.435(7) . ?
C17 C18 1.349(7) . ?
C18 C19 1.440(7) . ?
C19 C20 1.397(7) . ?
C20 C201 1.487(7) . ?
C45 C25 1.386(7) . ?
C45 C28 1.395(7) . ?
N46 C40 1.339(6) . ?
N46 C43 1.385(7) . ?
N47 C38 1.382(7) . ?
N47 C35 1.390(7) . ?
N48 C33 1.341(7) . ?
N48 C30 1.389(6) . ?
C25 N26 1.424(6) . ?
C25 C44 1.449(7) . ?
N26 C27 1.330(6) . ?
N26 C67 1.466(6) . ?
C27 C28 1.409(7) . ?
C28 C29 1.436(7) . ?
C29 C30 1.396(7) . ?
C29 C291 1.501(7) . ?
C30 C31 1.454(7) . ?
C31 C32 1.346(7) . ?
C32 C33 1.464(7) . ?
C33 C34 1.439(7) . ?
C34 C35 1.368(7) . ?
C34 C341 1.505(7) . ?
C35 C36 1.454(7) . ?
C36 C37 1.356(8) . ?
C37 C38 1.440(8) . ?
C38 C39 1.381(8) . ?
C39 C40 1.432(8) . ?
C39 C391 1.501(8) . ?
C40 C41 1.458(8) . ?
C41 C42 1.351(8) . ?
C42 C43 1.452(7) . ?
C43 C44 1.390(7) . ?
C44 C441 1.495(7) . ?
C60 C61 1.517(7) . ?
C61 C66 1.403(7) . ?
C61 C62 1.406(7) . ?
C62 C63 1.362(8) . ?
C63 C64 1.399(9) . ?
C64 C65 1.388(8) . ?
C65 C66 1.395(7) . ?
C66 C67 1.507(7) . ?
C51 C56 1.408(8) . ?
C51 C52 1.410(8) . ?
C52 C53 1.382(8) . ?
C53 C54 1.367(9) . ?
C54 C55 1.405(9) . ?
C54 C57 1.500(8) . ?
C55 C56 1.379(8) . ?
C101 C106 1.389(8) . ?
C101 C102 1.407(8) . ?
C102 C103 1.388(8) . ?
C103 C104 1.402(9) . ?
C104 C105 1.397(9) . ?
C104 C107 1.511(8) . ?
C105 C106 1.391(8) . ?
C151 C152 1.389(8) . ?
C151 C156 1.408(7) . ?
C152 C153 1.393(8) . ?
C153 C154 1.393(9) . ?
C154 C155 1.376(9) . ?
C154 C157 1.505(8) . ?
C155 C156 1.392(8) . ?
C201 C206 1.396(7) . ?
C201 C202 1.401(7) . ?
C202 C203 1.387(8) . ?
C203 C204 1.397(8) . ?
C204 C205 1.386(8) . ?
C204 C207 1.510(8) . ?
C205 C206 1.387(8) . ?
C291 C292 1.392(8) . ?
C291 C296 1.393(8) . ?
C292 C293 1.395(7) . ?
C293 C294 1.396(8) . ?
C294 C295 1.389(8) . ?
C294 C297 1.508(7) . ?
C295 C296 1.392(7) . ?
C341 C346 1.391(8) . ?
C341 C342 1.398(7) . ?
C342 C343 1.394(7) . ?
C343 C344 1.387(8) . ?
C344 C345 1.398(8) . ?
C344 C347 1.511(8) . ?
C345 C346 1.395(8) . ?
C391 C392 1.350(10) . ?
C391 C396 1.365(9) . ?
C392 C393 1.406(10) . ?
C393 C394 1.323(11) . ?
C394 C395 1.362(11) . ?
C394 C397 1.528(9) . ?
C395 C396 1.382(10) . ?
C441 C442 1.376(8) . ?
C441 C446 1.419(8) . ?
C442 C443 1.390(8) . ?
C443 C444 1.393(9) . ?
C444 C445 1.390(8) . ?
C444 C447 1.516(8) . ?
C445 C446 1.387(8) . ?
C1S C2S 1.396(18) . ?
C2S C3S 1.288(19) . ?
C3S C4S 1.580(17) . ?
C4S C5S 1.459(18) . ?
C5S C6S 1.368(16) . ?
C6S C7S 1.377(16) . ?
C1W C2W 1.42(2) . ?
C2W C3W 1.33(2) . ?
C3W C4W 1.56(2) . ?
C4W C5W 1.491(19) . ?
C5W C6W 1.374(18) . ?
C6W C7W 1.413(19) . ?
C1U C2U 1.46(2) . ?
C2U C3U 1.30(2) . ?
C3U C4U 1.57(2) . ?
C4U C5U 1.487(18) . ?
C5U C6U 1.431(16) . ?
C6U C7U 1.423(15) . ?
C7H C6H 1.43(2) . ?
C6H C5H 1.31(2) . ?
C5H C4H 1.56(2) . ?
C4H C3H 1.46(2) . ?
C3H C2H 1.404(19) . ?
C2H C1H 1.399(19) . ?
